data_4022828
loop_
_publ_author_name
'Ra\,sit \,Cali\,skan'
'Mohamed Fadelalla Ali'
'Ertan \,Sahin'
'William H. Watson'
'Metin Balci'

_publ_contact_author 'sahin, E.'
_publ_contact_author_email ertan@atauni.edu.tr
_publ_section_title
;
 Unusual Manganese(III)-Mediated Oxidative Free Radical Additions
 of 1,3-Dicarbonyl Compounds to Benzonorbornadiene
 and 7-Heterobenzonorbornadienes: Mechanistic Studies
;
_journal_name_full 'Journal of Organic Chemistry'
_journal_page_first 3353
_journal_page_last 3359
_journal_paper_doi 10.1021/jo0625711
_journal_volume 72
_journal_year 2007
_chemical_compound_source 'synthesis as described'
_chemical_formula_moiety 'C21 H23 N1 O4'
_chemical_formula_sum 'C21 H23 N O4'
_chemical_formula_weight 353.4
_chemical_name_systematic
;
 ?
;
_space_group_IT_number 14
_symmetry_cell_setting monoclinic
_symmetry_Int_Tables_number 14
_symmetry_space_group_name_Hall '-P 2ybc'
_symmetry_space_group_name_H-M 'P 1 21/c 1'
_atom_sites_solution_hydrogens geom
_atom_sites_solution_primary direct
_atom_sites_solution_secondary difmap
_audit_creation_date 2006-12-05T19:02:09-00:00
_audit_creation_method 'WinGX routine CIF_UPDATE'
_cell_angle_alpha 90
_cell_angle_beta 113.587(10)
_cell_angle_gamma 90
_cell_formula_units_Z 4
_cell_length_a 9.7608(5)
_cell_length_b 20.7728(8)
_cell_length_c 9.7588(5)
_cell_measurement_reflns_used 910
_cell_measurement_temperature 293(2)
_cell_measurement_theta_max 30.4492
_cell_measurement_theta_min 2.4793
_cell_measurement_wavelength 0.71073
_cell_volume 1813.37(19)
_computing_cell_refinement 'CrystalClear (Rigaku/MSC Inc., 2005)'
_computing_data_collection 'CrystalClear (Rigaku/MSC Inc., 2005)'
_computing_data_reduction 'CrystalClear (Rigaku/MSC Inc., 2005)'
_computing_molecular_graphics 'Ortep-3 for Windows (Farrugia, 1997)'
_computing_publication_material 'WinGX publication routines (Farrugia, 1999)'
_computing_structure_refinement 'SHELXL-97 (Sheldrick, 1997)'
_computing_structure_solution
;
        ????
;
_diffrn_ambient_temperature 293(2)
_diffrn_detector_area_resol_mean 10
_diffrn_measured_fraction_theta_full 0.987
_diffrn_measured_fraction_theta_max 0.987
_diffrn_measurement_device
;
        RAXIS conversion
;
_diffrn_measurement_method dtcell.ref
_diffrn_orient_matrix_type d*Trek
_diffrn_orient_matrix_UB_11 0.0039
_diffrn_orient_matrix_UB_12 0.111
_diffrn_orient_matrix_UB_13 0.0131
_diffrn_orient_matrix_UB_21 0.0007
_diffrn_orient_matrix_UB_22 -0.0057
_diffrn_orient_matrix_UB_23 0.0478
_diffrn_orient_matrix_UB_31 0.104
_diffrn_orient_matrix_UB_32 0.0411
_diffrn_orient_matrix_UB_33 0.0033
_diffrn_radiation_monochromator graphite
_diffrn_radiation_probe x-ray
_diffrn_radiation_type MoK\a
_diffrn_radiation_wavelength 0.71073
_diffrn_reflns_av_R_equivalents 0.0688
_diffrn_reflns_av_unetI/netI 0.0671
_diffrn_reflns_limit_h_max 13
_diffrn_reflns_limit_h_min -13
_diffrn_reflns_limit_k_max 25
_diffrn_reflns_limit_k_min -29
_diffrn_reflns_limit_l_max 13
_diffrn_reflns_limit_l_min -13
_diffrn_reflns_number 20250
_diffrn_reflns_reduction_process 'Lp corrections applied'
_diffrn_reflns_theta_full 30.61
_diffrn_reflns_theta_max 30.61
_diffrn_reflns_theta_min 2.48
_exptl_absorpt_coefficient_mu 0.089
_exptl_absorpt_correction_T_max 0.982
_exptl_absorpt_correction_T_min 0.964
_exptl_absorpt_correction_type multi-scan
_exptl_crystal_colour 'pale yellow'
_exptl_crystal_density_diffrn 1.294
_exptl_crystal_density_method 'not measured'
_exptl_crystal_description needle
_exptl_crystal_F_000 752
_exptl_crystal_size_max 0.4
_exptl_crystal_size_mid 0.3
_exptl_crystal_size_min 0.2
_refine_diff_density_max 0.285
_refine_diff_density_min -0.245
_refine_diff_density_rms 0.047
_refine_ls_extinction_method none
_refine_ls_goodness_of_fit_ref 1.101
_refine_ls_hydrogen_treatment constr
_refine_ls_matrix_type full
_refine_ls_number_parameters 238
_refine_ls_number_reflns 5495
_refine_ls_number_restraints 0
_refine_ls_restrained_S_all 1.101
_refine_ls_R_factor_all 0.1435
_refine_ls_R_factor_gt 0.0895
_refine_ls_shift/su_max 0
_refine_ls_shift/su_mean 0
_refine_ls_structure_factor_coef Fsqd
_refine_ls_weighting_details 'calc w=1/[\s^2^(Fo^2^)+(0.0682P)^2^+0.4986P] where P=(Fo^2^+2Fc^2^)/3'
_refine_ls_weighting_scheme calc
_refine_ls_wR_factor_gt 0.179
_refine_ls_wR_factor_ref 0.2055
_reflns_number_gt 3359
_reflns_number_total 5495
_reflns_threshold_expression >2sigma(I)
_cod_data_source_file jo0625711si20070213_111434.cif
_cod_data_source_block shelxl374-3
_cod_depositor_comments
;
The following automatic conversions were performed:
'_exptl_absorpt_correction_type' value 'Multi-scan' changed to
'multi-scan' according to
'/home/saulius/struct/CIF-dictionaries/cif_core.dic' dictionary named
'cif_core.dic' version 2.4.1 from 2010-06-29.

Automatic conversion script
Id: cif_fix_enum 1527 2010-12-29 10:47:43Z saulius 
;
_cod_original_sg_symbol_H-M 'P 21/c'
_cod_database_code 4022828

loop_
_symmetry_equiv_pos_as_xyz
'x, y, z'
'-x, y+1/2, -z+1/2'
'-x, -y, -z'
'x, -y-1/2, z-1/2'

loop_
_atom_site_label
_atom_site_type_symbol
_atom_site_fract_x
_atom_site_fract_y
_atom_site_fract_z
_atom_site_U_iso_or_equiv
_atom_site_adp_type
_atom_site_occupancy
_atom_site_symmetry_multiplicity
_atom_site_calc_flag
_atom_site_refinement_flags
O3 O 0.2662(2) 0.30045(9) -0.00527(19) 0.0601(5) Uani 1 1 d .
O2 O 0.3883(2) 0.39540(9) 0.0216(2) 0.0700(6) Uani 1 1 d .
C21 C 0.3562(3) 0.33961(13) 0.0703(3) 0.0509(6) Uani 1 1 d .
C22 C 0.3041(4) 0.40945(17) -0.1365(3) 0.0868(11) Uani 1 1 d .
H22A H 0.3648 0.4 -0.1921 0.104 Uiso 1 1 calc R
H22B H 0.2151 0.3828 -0.1757 0.104 Uiso 1 1 calc R
C23 C 0.2636(7) 0.4747(2) -0.1529(5) 0.156(2) Uani 1 1 d .
H23A H 0.213 0.4849 -0.0891 0.233 Uiso 1 1 calc R
H23B H 0.1983 0.4831 -0.2551 0.233 Uiso 1 1 calc R
H23C H 0.3517 0.5008 -0.1258 0.233 Uiso 1 1 calc R
O4 O 0.49177(16) 0.22726(7) 0.32545(17) 0.0455(4) Uani 1 1 d .
N1 N 0.4433(2) 0.33211(9) 0.2200(2) 0.0443(4) Uani 1 1 d .
C12 C 0.6969(2) 0.29340(11) 0.4695(2) 0.0426(5) Uani 1 1 d .
C9 C 0.4027(2) 0.28496(11) 0.3066(2) 0.0428(5) Uani 1 1 d .
H9 H 0.2956 0.2751 0.2597 0.051 Uiso 1 1 calc R
C13 C 0.5937(2) 0.34710(11) 0.4692(3) 0.0436(5) Uani 1 1 d .
H13 H 0.639 0.375 0.5568 0.052 Uiso 1 1 calc R
C11 C 0.6397(2) 0.23661(11) 0.4038(2) 0.0420(5) Uani 1 1 d .
C8 C 0.4429(2) 0.31954(11) 0.4573(3) 0.0441(5) Uani 1 1 d .
H8 H 0.4462 0.2925 0.5409 0.053 Uiso 1 1 calc R
O1 O 0.9139(2) 0.35020(9) 0.6104(3) 0.0748(6) Uani 1 1 d .
C15 C 0.8754(3) 0.17585(12) 0.5451(3) 0.0481(6) Uani 1 1 d .
C7 C 0.5216(3) 0.38655(11) 0.3230(3) 0.0468(5) Uani 1 1 d .
H7 H 0.5896 0.4126 0.2942 0.056 Uiso 1 1 calc R
C14 C 0.7290(3) 0.17821(12) 0.4065(3) 0.0504(6) Uani 1 1 d .
H14A H 0.7508 0.1777 0.3178 0.061 Uiso 1 1 calc R
H14B H 0.6705 0.1401 0.4041 0.061 Uiso 1 1 calc R
C16 C 0.9525(3) 0.24119(12) 0.5601(3) 0.0582(7) Uani 1 1 d .
H16A H 1.0382 0.2422 0.6552 0.07 Uiso 1 1 calc R
H16B H 0.99 0.2445 0.482 0.07 Uiso 1 1 calc R
C17 C 0.8576(3) 0.29934(12) 0.5510(3) 0.0506(6) Uani 1 1 d .
C6 C 0.4010(3) 0.42264(12) 0.3516(3) 0.0523(6) Uani 1 1 d .
C1 C 0.3496(3) 0.37957(12) 0.4302(3) 0.0505(6) Uani 1 1 d .
C5 C 0.3349(3) 0.48219(14) 0.3069(3) 0.0680(8) Uani 1 1 d .
H5 H 0.3684 0.5106 0.2533 0.082 Uiso 1 1 calc R
C19 C 0.9734(3) 0.12196(13) 0.5272(3) 0.0619(7) Uani 1 1 d .
H19A H 0.9971 0.1309 0.4427 0.093 Uiso 1 1 calc R
H19B H 0.9206 0.0818 0.5119 0.093 Uiso 1 1 calc R
H19C H 1.064 0.1193 0.6159 0.093 Uiso 1 1 calc R
C2 C 0.2313(3) 0.39544(16) 0.4666(3) 0.0651(8) Uani 1 1 d .
H2 H 0.1962 0.3669 0.5184 0.078 Uiso 1 1 calc R
C4 C 0.2161(4) 0.49804(16) 0.3453(4) 0.0809(11) Uani 1 1 d .
H4 H 0.1698 0.5379 0.3178 0.097 Uiso 1 1 calc R
C18 C 0.8431(3) 0.16225(14) 0.6838(3) 0.0660(8) Uani 1 1 d .
H18A H 0.9354 0.1613 0.7709 0.099 Uiso 1 1 calc R
H18B H 0.7936 0.1214 0.6726 0.099 Uiso 1 1 calc R
H18C H 0.78 0.1955 0.6948 0.099 Uiso 1 1 calc R
C3 C 0.1663(3) 0.45561(18) 0.4232(4) 0.0794(10) Uani 1 1 d .
H3 H 0.0869 0.4675 0.4476 0.095 Uiso 1 1 calc R

loop_
_atom_site_aniso_label
_atom_site_aniso_U_11
_atom_site_aniso_U_22
_atom_site_aniso_U_33
_atom_site_aniso_U_23
_atom_site_aniso_U_13
_atom_site_aniso_U_12
O3 0.0532(10) 0.0733(13) 0.0448(10) -0.0054(9) 0.0103(8) 0.0100(9)
O2 0.0932(15) 0.0646(12) 0.0450(10) 0.0150(9) 0.0199(10) 0.0106(10)
C21 0.0483(13) 0.0576(15) 0.0458(13) 0.0048(12) 0.0180(11) 0.0164(11)
C22 0.121(3) 0.086(2) 0.0427(15) 0.0202(15) 0.0225(17) 0.025(2)
C23 0.235(6) 0.098(3) 0.078(3) 0.028(2) 0.004(3) 0.053(4)
O4 0.0396(8) 0.0440(9) 0.0456(9) -0.0006(7) 0.0092(7) 0.0008(6)
N1 0.0441(10) 0.0469(11) 0.0381(10) 0.0056(8) 0.0126(8) 0.0027(8)
C12 0.0367(11) 0.0474(13) 0.0403(11) 0.0034(10) 0.0118(9) 0.0025(9)
C9 0.0353(10) 0.0465(12) 0.0437(12) 0.0029(10) 0.0128(9) 0.0033(9)
C13 0.0402(11) 0.0453(12) 0.0404(12) -0.0016(10) 0.0108(9) -0.0011(9)
C11 0.0374(11) 0.0464(12) 0.0383(11) 0.0029(10) 0.0110(9) 0.0018(9)
C8 0.0423(11) 0.0498(13) 0.0393(12) 0.0010(10) 0.0152(9) -0.0002(10)
O1 0.0455(10) 0.0612(12) 0.0963(16) -0.0170(11) 0.0061(10) -0.0060(9)
C15 0.0438(12) 0.0520(14) 0.0478(13) 0.0058(11) 0.0177(10) 0.0110(10)
C7 0.0446(12) 0.0438(12) 0.0472(13) 0.0036(10) 0.0134(10) -0.0008(9)
C14 0.0473(13) 0.0496(14) 0.0505(14) -0.0026(11) 0.0155(11) 0.0050(10)
C16 0.0395(12) 0.0605(16) 0.0697(18) 0.0026(13) 0.0166(12) 0.0048(11)
C17 0.0409(12) 0.0555(15) 0.0501(14) 0.0022(12) 0.0126(10) -0.0005(10)
C6 0.0456(13) 0.0510(14) 0.0476(13) -0.0038(11) 0.0054(10) 0.0058(10)
C1 0.0416(12) 0.0598(15) 0.0436(13) -0.0072(11) 0.0102(10) 0.0051(10)
C5 0.0590(16) 0.0525(15) 0.0714(19) -0.0026(14) 0.0042(14) 0.0092(12)
C19 0.0549(15) 0.0612(16) 0.0711(18) 0.0038(14) 0.0267(13) 0.0151(12)
C2 0.0496(14) 0.087(2) 0.0557(16) -0.0192(15) 0.0182(12) 0.0070(14)
C4 0.0608(18) 0.0626(18) 0.091(2) -0.0258(18) 0.0004(17) 0.0183(15)
C18 0.0748(19) 0.0693(18) 0.0574(17) 0.0144(14) 0.0301(14) 0.0176(14)
C3 0.0540(17) 0.092(2) 0.080(2) -0.0352(19) 0.0134(15) 0.0182(16)

loop_
_atom_type_symbol
_atom_type_description
_atom_type_scat_dispersion_real
_atom_type_scat_dispersion_imag
_atom_type_scat_source
C C 0.0033 0.0016 'International Tables Vol C Tables 4.2.6.8 and 6.1.1.4'
H H 0 0 'International Tables Vol C Tables 4.2.6.8 and 6.1.1.4'
N N 0.0061 0.0033 'International Tables Vol C Tables 4.2.6.8 and 6.1.1.4'
O O 0.0106 0.006 'International Tables Vol C Tables 4.2.6.8 and 6.1.1.4'

loop_
_geom_angle_atom_site_label_1
_geom_angle_atom_site_label_2
_geom_angle_atom_site_label_3
_geom_angle
C21 O2 C22 115.9(2)
O3 C21 O2 125.7(2)
O3 C21 N1 124.2(2)
O2 C21 N1 110.1(2)
C23 C22 O2 109.1(3)
C23 C22 H22A 109.9
O2 C22 H22A 109.9
C23 C22 H22B 109.9
O2 C22 H22B 109.9
H22A C22 H22B 108.3
C22 C23 H23A 109.5
C22 C23 H23B 109.5
H23A C23 H23B 109.5
C22 C23 H23C 109.5
H23A C23 H23C 109.5
H23B C23 H23C 109.5
C11 O4 C9 113.85(17)
C21 N1 C9 119.9(2)
C21 N1 C7 123.9(2)
C9 N1 C7 107.69(18)
C11 C12 C17 119.0(2)
C11 C12 C13 119.81(19)
C17 C12 C13 121.0(2)
N1 C9 O4 110.06(17)
N1 C9 C8 102.53(18)
O4 C9 C8 110.71(17)
N1 C9 H9 111.1
O4 C9 H9 111.1
C8 C9 H9 111.1
C12 C13 C8 110.15(18)
C12 C13 C7 116.83(19)
C8 C13 C7 93.39(17)
C12 C13 H13 111.7
C8 C13 H13 111.7
C7 C13 H13 111.7
O4 C11 C12 122.6(2)
O4 C11 C14 112.26(19)
C12 C11 C14 125.1(2)
C1 C8 C13 101.43(19)
C1 C8 C9 108.27(18)
C13 C8 C9 96.66(17)
C1 C8 H8 116
C13 C8 H8 116
C9 C8 H8 116
C14 C15 C19 109.2(2)
C14 C15 C16 107.8(2)
C19 C15 C16 110.8(2)
C14 C15 C18 109.7(2)
C19 C15 C18 109.0(2)
C16 C15 C18 110.2(2)
N1 C7 C6 105.75(18)
N1 C7 C13 98.03(17)
C6 C7 C13 101.07(19)
N1 C7 H7 116.5
C6 C7 H7 116.5
C13 C7 H7 116.5
C11 C14 C15 112.1(2)
C11 C14 H14A 109.2
C15 C14 H14A 109.2
C11 C14 H14B 109.2
C15 C14 H14B 109.2
H14A C14 H14B 107.9
C17 C16 C15 116.1(2)
C17 C16 H16A 108.3
C15 C16 H16A 108.3
C17 C16 H16B 108.3
C15 C16 H16B 108.3
H16A C16 H16B 107.4
O1 C17 C12 120.9(2)
O1 C17 C16 121.1(2)
C12 C17 C16 118.0(2)
C5 C6 C1 121.4(3)
C5 C6 C7 133.2(3)
C1 C6 C7 105.1(2)
C2 C1 C6 120.8(3)
C2 C1 C8 131.6(3)
C6 C1 C8 107.6(2)
C6 C5 C4 117.4(3)
C6 C5 H5 121.3
C4 C5 H5 121.3
C15 C19 H19A 109.5
C15 C19 H19B 109.5
H19A C19 H19B 109.5
C15 C19 H19C 109.5
H19A C19 H19C 109.5
H19B C19 H19C 109.5
C1 C2 C3 117.7(3)
C1 C2 H2 121.2
C3 C2 H2 121.2
C3 C4 C5 120.9(3)
C3 C4 H4 119.5
C5 C4 H4 119.5
C15 C18 H18A 109.5
C15 C18 H18B 109.5
H18A C18 H18B 109.5
C15 C18 H18C 109.5
H18A C18 H18C 109.5
H18B C18 H18C 109.5
C4 C3 C2 121.8(3)
C4 C3 H3 119.1
C2 C3 H3 119.1

loop_
_geom_bond_atom_site_label_1
_geom_bond_atom_site_label_2
_geom_bond_distance
O3 C21 1.208(3)
O2 C21 1.336(3)
O2 C22 1.459(3)
C21 N1 1.374(3)
C22 C23 1.403(5)
C22 H22A 0.97
C22 H22B 0.97
C23 H23A 0.96
C23 H23B 0.96
C23 H23C 0.96
O4 C11 1.350(2)
O4 C9 1.449(3)
N1 C9 1.448(3)
N1 C7 1.502(3)
C12 C11 1.352(3)
C12 C17 1.453(3)
C12 C13 1.503(3)
C9 C8 1.540(3)
C9 H9 0.98
C13 C8 1.540(3)
C13 C7 1.549(3)
C13 H13 0.98
C11 C14 1.488(3)
C8 C1 1.504(3)
C8 H8 0.98
O1 C17 1.224(3)
C15 C14 1.526(3)
C15 C19 1.527(3)
C15 C16 1.530(3)
C15 C18 1.535(4)
C7 C6 1.513(3)
C7 H7 0.98
C14 H14A 0.97
C14 H14B 0.97
C16 C17 1.503(3)
C16 H16A 0.97
C16 H16B 0.97
C6 C5 1.383(4)
C6 C1 1.396(4)
C1 C2 1.377(4)
C5 C4 1.394(5)
C5 H5 0.93
C19 H19A 0.96
C19 H19B 0.96
C19 H19C 0.96
C2 C3 1.389(4)
C2 H2 0.93
C4 C3 1.373(5)
C4 H4 0.93
C18 H18A 0.96
C18 H18B 0.96
C18 H18C 0.96
C3 H3 0.93

loop_
_geom_torsion_atom_site_label_1
_geom_torsion_atom_site_label_2
_geom_torsion_atom_site_label_3
_geom_torsion_atom_site_label_4
_geom_torsion
C22 O2 C21 O3 0.9(4)
C22 O2 C21 N1 179.7(2)
C21 O2 C22 C23 138.8(4)
O3 C21 N1 C9 -17.8(3)
O2 C21 N1 C9 163.45(19)
O3 C21 N1 C7 -161.9(2)
O2 C21 N1 C7 19.3(3)
C21 N1 C9 O4 100.1(2)
C7 N1 C9 O4 -110.59(19)
C21 N1 C9 C8 -142.1(2)
C7 N1 C9 C8 7.2(2)
C11 O4 C9 N1 63.3(2)
C11 O4 C9 C8 -49.4(2)
C11 C12 C13 C8 25.9(3)
C17 C12 C13 C8 -148.4(2)
C11 C12 C13 C7 -78.9(3)
C17 C12 C13 C7 106.7(2)
C9 O4 C11 C12 5.5(3)
C9 O4 C11 C14 -173.64(19)
C17 C12 C11 O4 -179.6(2)
C13 C12 C11 O4 5.9(3)
C17 C12 C11 C14 -0.6(4)
C13 C12 C11 C14 -175.1(2)
C12 C13 C8 C1 -169.96(18)
C7 C13 C8 C1 -49.7(2)
C12 C13 C8 C9 -59.7(2)
C7 C13 C8 C9 60.49(18)
N1 C9 C8 C1 61.4(2)
O4 C9 C8 C1 178.78(18)
N1 C9 C8 C13 -42.99(19)
O4 C9 C8 C13 74.4(2)
C21 N1 C7 C6 74.9(3)
C9 N1 C7 C6 -72.9(2)
C21 N1 C7 C13 178.9(2)
C9 N1 C7 C13 31.1(2)
C12 C13 C7 N1 58.7(2)
C8 C13 C7 N1 -55.95(18)
C12 C13 C7 C6 166.55(19)
C8 C13 C7 C6 51.9(2)
O4 C11 C14 C15 -153.1(2)
C12 C11 C14 C15 27.7(3)
C19 C15 C14 C11 -169.8(2)
C16 C15 C14 C11 -49.4(3)
C18 C15 C14 C11 70.7(3)
C14 C15 C16 C17 50.1(3)
C19 C15 C16 C17 169.5(2)
C18 C15 C16 C17 -69.7(3)
C11 C12 C17 O1 179.1(2)
C13 C12 C17 O1 -6.5(4)
C11 C12 C17 C16 -0.9(3)
C13 C12 C17 C16 173.5(2)
C15 C16 C17 O1 154.4(3)
C15 C16 C17 C12 -25.6(3)
N1 C7 C6 C5 -109.0(3)
C13 C7 C6 C5 149.3(3)
N1 C7 C6 C1 65.6(2)
C13 C7 C6 C1 -36.2(2)
C5 C6 C1 C2 -0.4(4)
C7 C6 C1 C2 -175.8(2)
C5 C6 C1 C8 178.6(2)
C7 C6 C1 C8 3.2(2)
C13 C8 C1 C2 -150.0(3)
C9 C8 C1 C2 108.9(3)
C13 C8 C1 C6 31.1(2)
C9 C8 C1 C6 -69.9(2)
C1 C6 C5 C4 0.9(4)
C7 C6 C5 C4 174.8(3)
C6 C1 C2 C3 -0.4(4)
C8 C1 C2 C3 -179.1(2)
C6 C5 C4 C3 -0.7(4)
C5 C4 C3 C2 -0.1(5)
C1 C2 C3 C4 0.7(4)
